data_4346120
loop_
_publ_author_name
'Knorr, Michael'
'Bonnot, Antoine'
'Lapprand, Antony'
'Khatyr, Abderrahim'
'Strohmann, Carsten'
'Kubicki, Marek M.'
'Rousselin, Yoann'
'Harvey, Pierre D.'

_publ_section_title
;
 Reactivity of CuI and CuBr toward dialkyl sulfides RSR: from discrete
 molecular Cu4I4S4 and Cu8I8S6 clusters to luminescent copper(I)
 coordination polymers.
;
_journal_issue 8
_journal_name_full 'Inorganic chemistry'
_journal_page_first 4076
_journal_page_last 4093
_journal_paper_doi 10.1021/acs.inorgchem.5b00327
_journal_volume 54
_journal_year 2015
_chemical_formula_moiety 'C12 H32 Br4 Cu4 S4'
_chemical_formula_sum 'C12 H32 Br4 Cu4 S4'
_chemical_formula_weight 878.42
_space_group_IT_number 14
_space_group_name_Hall '-P 2ybc'
_space_group_name_H-M_alt 'P 1 21/c 1'
_symmetry_cell_setting monoclinic
_symmetry_space_group_name_Hall '-P 2ybc'
_symmetry_space_group_name_H-M 'P 1 21/c 1'
_atom_sites_solution_hydrogens geom
_atom_sites_solution_primary direct
_atom_sites_solution_secondary difmap
_audit_creation_method SHELXL-97
_cell_angle_alpha 90.000(5)
_cell_angle_beta 96.4200(10)
_cell_angle_gamma 90.00
_cell_formula_units_Z 4
_cell_length_a 8.4255(3)
_cell_length_b 22.3179(6)
_cell_length_c 14.0836(5)
_cell_measurement_reflns_used 5414
_cell_measurement_temperature 155(2)
_cell_measurement_theta_max 27.485
_cell_measurement_theta_min 0.998
_cell_volume 2631.67(15)
_computing_cell_refinement 'HKL Scalepack (Otwinowski & Minor 1997)'
_computing_data_collection 'Collect (Bruker AXS BV, 1997-2004)'
_computing_data_reduction 'HKL Denzo and Scalepack (Otwinowski & Minor 1997)'
_computing_molecular_graphics 'ORTEP3 (Farrugia,1997)'
_computing_publication_material 'WinGX publication routines (Farrugia, 1999)'
_computing_structure_refinement 'SHELXL-97 (Sheldrick, 1997)'
_computing_structure_solution 'SIR92 (Altomare et al., 1993)'
_diffrn_ambient_temperature 155(2)
_diffrn_measured_fraction_theta_full 0.997
_diffrn_measured_fraction_theta_max 0.997
_diffrn_measurement_device_type 'Nonius Kappa Apex II'
_diffrn_measurement_method CCD
_diffrn_radiation_monochromator graphite
_diffrn_radiation_source 'fine-focus sealed tube'
_diffrn_radiation_type MoK\a
_diffrn_radiation_wavelength 0.71073
_diffrn_reflns_av_R_equivalents 0.0895
_diffrn_reflns_av_sigmaI/netI 0.0662
_diffrn_reflns_limit_h_max 10
_diffrn_reflns_limit_h_min -10
_diffrn_reflns_limit_k_max 22
_diffrn_reflns_limit_k_min -28
_diffrn_reflns_limit_l_max 17
_diffrn_reflns_limit_l_min -18
_diffrn_reflns_number 18434
_diffrn_reflns_theta_full 27.47
_diffrn_reflns_theta_max 27.47
_diffrn_reflns_theta_min 1.72
_exptl_absorpt_coefficient_mu 9.577
_exptl_absorpt_correction_T_max 0.6804
_exptl_absorpt_correction_T_min 0.3465
_exptl_absorpt_correction_type multi-scan
_exptl_absorpt_process_details 'R.H. Blessing, Acta Cryst. (1995), a51, 33-38'
_exptl_crystal_colour colourless
_exptl_crystal_density_diffrn 2.217
_exptl_crystal_density_method 'not measured'
_exptl_crystal_description Plate
_exptl_crystal_F_000 1696
_exptl_crystal_size_max 0.22
_exptl_crystal_size_mid 0.05
_exptl_crystal_size_min 0.02
_refine_diff_density_max 1.218
_refine_diff_density_min -1.622
_refine_diff_density_rms 0.301
_refine_ls_extinction_method none
_refine_ls_goodness_of_fit_ref 1.153
_refine_ls_hydrogen_treatment noref
_refine_ls_matrix_type full
_refine_ls_number_constraints 0
_refine_ls_number_parameters 225
_refine_ls_number_reflns 5993
_refine_ls_number_restraints 0
_refine_ls_restrained_S_all 1.153
_refine_ls_R_factor_all 0.0782
_refine_ls_R_factor_gt 0.0555
_refine_ls_shift/su_max 0.000
_refine_ls_shift/su_mean 0.000
_refine_ls_structure_factor_coef Fsqd
_refine_ls_weighting_details 'calc w=1/[\s^2^(Fo^2^)+(0.0566P)^2^+20.1293P] where P=(Fo^2^+2Fc^2^)/3'
_refine_ls_weighting_scheme calc
_refine_ls_wR_factor_gt 0.1300
_refine_ls_wR_factor_ref 0.1525
_reflns_number_gt 4731
_reflns_number_total 5993
_reflns_threshold_expression >2sigma(I)
_cod_data_source_file ic5b00327_si_001.cif
_cod_data_source_block 10mkcubrmeset_155k_compound_9
_cod_original_sg_symbol_H-M 'P 21/c'
_cod_database_code 4346120

loop_
_symmetry_equiv_pos_as_xyz
'x, y, z'
'-x, y+1/2, -z+1/2'
'-x, -y, -z'
'x, -y-1/2, z-1/2'

loop_
_atom_site_label
_atom_site_type_symbol
_atom_site_fract_x
_atom_site_fract_y
_atom_site_fract_z
_atom_site_U_iso_or_equiv
_atom_site_adp_type
_atom_site_occupancy
_atom_site_symmetry_multiplicity
_atom_site_calc_flag
_atom_site_refinement_flags
C1 C -0.1632(11) -0.1852(5) 0.4351(8) 0.042(3) Uani 1 1 d .
H1A H -0.1186 -0.2073 0.4921 0.063 Uiso 1 1 calc R
H1B H -0.2012 -0.2137 0.3846 0.063 Uiso 1 1 calc R
H1C H -0.2525 -0.1603 0.4507 0.063 Uiso 1 1 calc R
C2 C -0.0366(11) -0.1461(5) 0.4011(7) 0.034(2) Uani 1 1 d .
H2A H -0.0880 -0.1161 0.3560 0.040 Uiso 1 1 calc R
H2B H 0.0344 -0.1710 0.3659 0.040 Uiso 1 1 calc R
C3 C -0.0660(13) -0.0688(4) 0.5566(8) 0.040(2) Uani 1 1 d .
H3A H -0.1328 -0.0446 0.5098 0.060 Uiso 1 1 calc R
H3B H -0.0141 -0.0427 0.6068 0.060 Uiso 1 1 calc R
H3C H -0.1327 -0.0983 0.5852 0.060 Uiso 1 1 calc R
C4 C 0.4943(10) -0.1968(4) 0.7751(6) 0.0266(18) Uani 1 1 d .
H4A H 0.5483 -0.2185 0.7274 0.040 Uiso 1 1 calc R
H4B H 0.4201 -0.2239 0.8027 0.040 Uiso 1 1 calc R
H4C H 0.5738 -0.1820 0.8257 0.040 Uiso 1 1 calc R
C5 C 0.5449(10) -0.0977(4) 0.6634(6) 0.0271(18) Uani 1 1 d .
H5A H 0.6285 -0.0840 0.7137 0.032 Uiso 1 1 calc R
H5B H 0.5941 -0.1267 0.6223 0.032 Uiso 1 1 calc R
C6 C 0.4806(13) -0.0444(5) 0.6035(8) 0.040(2) Uani 1 1 d .
H6A H 0.4085 -0.0586 0.5487 0.060 Uiso 1 1 calc R
H6B H 0.5697 -0.0224 0.5807 0.060 Uiso 1 1 calc R
H6C H 0.4221 -0.0177 0.6427 0.060 Uiso 1 1 calc R
C7 C 0.2996(10) 0.1714(4) 0.8535(8) 0.034(2) Uani 1 1 d .
H7A H 0.3076 0.2099 0.8212 0.051 Uiso 1 1 calc R
H7B H 0.2737 0.1782 0.9188 0.051 Uiso 1 1 calc R
H7C H 0.2153 0.1472 0.8185 0.051 Uiso 1 1 calc R
C8 C 0.5141(12) 0.1238(4) 0.7318(6) 0.030(2) Uani 1 1 d .
H8A H 0.4228 0.1013 0.6988 0.036 Uiso 1 1 calc R
H8B H 0.5172 0.1638 0.7016 0.036 Uiso 1 1 calc R
C9 C 0.6666(12) 0.0909(5) 0.7222(7) 0.036(2) Uani 1 1 d .
H9A H 0.7567 0.1135 0.7545 0.054 Uiso 1 1 calc R
H9B H 0.6805 0.0866 0.6543 0.054 Uiso 1 1 calc R
H9C H 0.6623 0.0512 0.7513 0.054 Uiso 1 1 calc R
C10 C 0.9327(10) 0.0793(4) 0.9910(6) 0.0261(18) Uani 1 1 d .
H10A H 0.9940 0.1022 0.9483 0.039 Uiso 1 1 calc R
H10B H 0.8650 0.0500 0.9537 0.039 Uiso 1 1 calc R
H10C H 1.0062 0.0583 1.0386 0.039 Uiso 1 1 calc R
C11 C 0.9556(10) 0.1768(4) 1.1185(6) 0.0269(18) Uani 1 1 d .
H11A H 1.0279 0.1935 1.0744 0.032 Uiso 1 1 calc R
H11B H 0.9003 0.2108 1.1458 0.032 Uiso 1 1 calc R
C12 C 1.0549(10) 0.1441(5) 1.1989(6) 0.033(2) Uani 1 1 d .
H12A H 0.9858 0.1312 1.2466 0.049 Uiso 1 1 calc R
H12B H 1.1377 0.1710 1.2289 0.049 Uiso 1 1 calc R
H12C H 1.1052 0.1090 1.1731 0.049 Uiso 1 1 calc R
S1 S 0.0840(3) -0.10717(10) 0.49795(15) 0.0251(4) Uani 1 1 d .
S2 S 0.3847(2) -0.13424(8) 0.71854(13) 0.0185(4) Uani 1 1 d .
S3 S 0.4882(2) 0.13210(9) 0.85744(15) 0.0222(4) Uani 1 1 d .
S4 S 0.8083(2) 0.12987(8) 1.05092(13) 0.0172(4) Uani 1 1 d .
Cu1 Cu 0.21715(12) -0.17671(5) 0.59400(7) 0.0232(2) Uani 1 1 d .
Cu2 Cu 0.32126(12) -0.07616(4) 0.84329(7) 0.0216(2) Uani 1 1 d .
Cu3 Cu 0.41902(13) 0.03801(5) 0.90789(8) 0.0250(2) Uani 1 1 d .
Cu4 Cu 0.68233(12) 0.19267(4) 0.93311(7) 0.0222(2) Uani 1 1 d .
Br1 Br 0.10564(10) -0.26827(4) 0.65824(6) 0.02286(19) Uani 1 1 d .
Br2 Br 0.41862(11) -0.21902(4) 0.49100(6) 0.0252(2) Uani 1 1 d .
Br3 Br 0.17667(10) 0.01536(4) 0.79679(6) 0.0247(2) Uani 1 1 d .
Br4 Br 0.60909(9) -0.04858(3) 0.91749(5) 0.02013(18) Uani 1 1 d .

loop_
_atom_site_aniso_label
_atom_site_aniso_U_11
_atom_site_aniso_U_22
_atom_site_aniso_U_33
_atom_site_aniso_U_23
_atom_site_aniso_U_13
_atom_site_aniso_U_12
C1 0.027(5) 0.049(6) 0.047(6) -0.002(5) -0.015(4) -0.001(4)
C2 0.034(5) 0.042(5) 0.023(4) 0.002(4) -0.004(4) 0.003(4)
C3 0.054(6) 0.031(5) 0.038(6) -0.001(4) 0.015(5) 0.015(5)
C4 0.029(4) 0.025(4) 0.026(4) 0.009(4) 0.003(3) 0.004(3)
C5 0.031(5) 0.033(5) 0.017(4) 0.007(4) 0.002(3) -0.009(4)
C6 0.041(6) 0.042(6) 0.036(6) 0.010(5) -0.002(4) -0.018(5)
C7 0.024(4) 0.023(4) 0.056(6) -0.004(4) 0.003(4) 0.004(3)
C8 0.050(6) 0.024(4) 0.015(4) 0.007(3) -0.006(4) -0.006(4)
C9 0.044(6) 0.042(5) 0.025(5) -0.009(4) 0.018(4) -0.009(5)
C10 0.024(4) 0.031(5) 0.023(4) -0.005(4) 0.003(3) 0.005(3)
C11 0.025(4) 0.028(4) 0.027(5) -0.005(4) 0.003(4) -0.007(3)
C12 0.018(4) 0.052(6) 0.025(5) -0.006(4) -0.007(3) 0.005(4)
S1 0.0244(10) 0.0275(10) 0.0231(11) 0.0044(8) 0.0019(8) 0.0019(8)
S2 0.0211(9) 0.0211(9) 0.0137(9) -0.0026(7) 0.0034(7) -0.0012(7)
S3 0.0239(10) 0.0225(10) 0.0198(10) 0.0005(8) 0.0005(8) -0.0038(8)
S4 0.0180(9) 0.0192(9) 0.0147(9) 0.0020(7) 0.0026(7) 0.0008(7)
Cu1 0.0246(5) 0.0251(5) 0.0190(5) 0.0006(4) -0.0009(4) -0.0002(4)
Cu2 0.0256(5) 0.0218(5) 0.0182(5) -0.0007(4) 0.0068(4) 0.0000(4)
Cu3 0.0306(6) 0.0242(5) 0.0198(5) 0.0031(4) 0.0004(4) -0.0018(4)
Cu4 0.0239(5) 0.0232(5) 0.0197(5) 0.0018(4) 0.0025(4) 0.0000(4)
Br1 0.0250(4) 0.0223(4) 0.0226(4) -0.0020(3) 0.0083(3) -0.0009(3)
Br2 0.0357(5) 0.0227(4) 0.0190(4) -0.0026(3) 0.0114(3) -0.0030(3)
Br3 0.0266(4) 0.0204(4) 0.0254(4) 0.0020(3) -0.0055(3) -0.0001(3)
Br4 0.0202(4) 0.0244(4) 0.0155(4) -0.0035(3) 0.0008(3) 0.0008(3)

loop_
_atom_type_symbol
_atom_type_description
_atom_type_scat_dispersion_real
_atom_type_scat_dispersion_imag
_atom_type_scat_source
C C 0.0033 0.0016 'International Tables Vol C Tables 4.2.6.8 and 6.1.1.4'
H H 0.0000 0.0000 'International Tables Vol C Tables 4.2.6.8 and 6.1.1.4'
S S 0.1246 0.1234 'International Tables Vol C Tables 4.2.6.8 and 6.1.1.4'
Cu Cu 0.3201 1.2651 'International Tables Vol C Tables 4.2.6.8 and 6.1.1.4'
Br Br -0.2901 2.4595 'International Tables Vol C Tables 4.2.6.8 and 6.1.1.4'

loop_
_geom_angle_atom_site_label_1
_geom_angle_atom_site_label_2
_geom_angle_atom_site_label_3
_geom_angle
_geom_angle_site_symmetry_1
_geom_angle_site_symmetry_3
C2 C1 H1A 109.5 . .
C2 C1 H1B 109.5 . .
H1A C1 H1B 109.5 . .
C2 C1 H1C 109.5 . .
H1A C1 H1C 109.5 . .
H1B C1 H1C 109.5 . .
C1 C2 S1 113.3(7) . .
C1 C2 H2A 108.9 . .
S1 C2 H2A 108.9 . .
C1 C2 H2B 108.9 . .
S1 C2 H2B 108.9 . .
H2A C2 H2B 107.7 . .
S1 C3 H3A 109.5 . .
S1 C3 H3B 109.5 . .
H3A C3 H3B 109.5 . .
S1 C3 H3C 109.5 . .
H3A C3 H3C 109.5 . .
H3B C3 H3C 109.5 . .
S2 C4 H4A 109.5 . .
S2 C4 H4B 109.5 . .
H4A C4 H4B 109.5 . .
S2 C4 H4C 109.5 . .
H4A C4 H4C 109.5 . .
H4B C4 H4C 109.5 . .
C6 C5 S2 110.5(6) . .
C6 C5 H5A 109.5 . .
S2 C5 H5A 109.5 . .
C6 C5 H5B 109.5 . .
S2 C5 H5B 109.5 . .
H5A C5 H5B 108.1 . .
C5 C6 H6A 109.5 . .
C5 C6 H6B 109.5 . .
H6A C6 H6B 109.5 . .
C5 C6 H6C 109.5 . .
H6A C6 H6C 109.5 . .
H6B C6 H6C 109.5 . .
S3 C7 H7A 109.5 . .
S3 C7 H7B 109.5 . .
H7A C7 H7B 109.5 . .
S3 C7 H7C 109.5 . .
H7A C7 H7C 109.5 . .
H7B C7 H7C 109.5 . .
C9 C8 S3 109.6(6) . .
C9 C8 H8A 109.8 . .
S3 C8 H8A 109.8 . .
C9 C8 H8B 109.8 . .
S3 C8 H8B 109.8 . .
H8A C8 H8B 108.2 . .
C8 C9 H9A 109.5 . .
C8 C9 H9B 109.5 . .
H9A C9 H9B 109.5 . .
C8 C9 H9C 109.5 . .
H9A C9 H9C 109.5 . .
H9B C9 H9C 109.5 . .
S4 C10 H10A 109.5 . .
S4 C10 H10B 109.5 . .
H10A C10 H10B 109.5 . .
S4 C10 H10C 109.5 . .
H10A C10 H10C 109.5 . .
H10B C10 H10C 109.5 . .
C12 C11 S4 113.7(6) . .
C12 C11 H11A 108.8 . .
S4 C11 H11A 108.8 . .
C12 C11 H11B 108.8 . .
S4 C11 H11B 108.8 . .
H11A C11 H11B 107.7 . .
C11 C12 H12A 109.5 . .
C11 C12 H12B 109.5 . .
H12A C12 H12B 109.5 . .
C11 C12 H12C 109.5 . .
H12A C12 H12C 109.5 . .
H12B C12 H12C 109.5 . .
C3 S1 C2 102.0(5) . .
C3 S1 Cu1 112.1(4) . .
C2 S1 Cu1 108.4(3) . .
C4 S2 C5 99.6(4) . .
C4 S2 Cu2 104.5(3) . .
C5 S2 Cu2 108.7(3) . .
C4 S2 Cu1 104.7(3) . .
C5 S2 Cu1 106.1(3) . .
Cu2 S2 Cu1 129.32(9) . .
C7 S3 C8 102.7(5) . .
C7 S3 Cu4 107.9(3) . .
C8 S3 Cu4 110.9(3) . .
C7 S3 Cu3 101.4(3) . .
C8 S3 Cu3 105.6(3) . .
Cu4 S3 Cu3 125.76(10) . .
C11 S4 C10 102.0(4) . .
C11 S4 Cu2 108.1(3) . 3_657
C10 S4 Cu2 108.7(3) . 3_657
C11 S4 Cu4 104.9(3) . .
C10 S4 Cu4 106.5(3) . .
Cu2 S4 Cu4 124.49(9) 3_657 .
S1 Cu1 S2 112.84(8) . .
S1 Cu1 Br1 127.05(7) . .
S2 Cu1 Br1 106.58(6) . .
S1 Cu1 Br2 103.38(7) . .
S2 Cu1 Br2 101.21(6) . .
Br1 Cu1 Br2 102.04(4) . .
S4 Cu2 S2 111.88(8) 3_657 .
S4 Cu2 Br3 110.80(6) 3_657 .
S2 Cu2 Br3 114.91(7) . .
S4 Cu2 Br4 110.73(6) 3_657 .
S2 Cu2 Br4 98.89(6) . .
Br3 Cu2 Br4 109.00(4) . .
S4 Cu2 Cu3 114.25(6) 3_657 .
S2 Cu2 Cu3 132.70(7) . .
Br3 Cu2 Cu3 56.14(4) . .
Br4 Cu2 Cu3 55.07(3) . .
S3 Cu3 Br3 102.07(7) . .
S3 Cu3 Br4 122.41(7) . .
Br3 Cu3 Br4 110.67(5) . .
S3 Cu3 Br4 105.70(7) . 3_657
Br3 Cu3 Br4 118.43(5) . 3_657
Br4 Cu3 Br4 98.60(4) . 3_657
S3 Cu3 Cu2 143.34(7) . .
Br3 Cu3 Cu2 54.41(4) . .
Br4 Cu3 Cu2 58.53(4) . .
Br4 Cu3 Cu2 110.35(5) 3_657 .
S3 Cu4 S4 102.74(8) . .
S3 Cu4 Br2 114.50(7) . 2_656
S4 Cu4 Br2 109.07(6) . 2_656
S3 Cu4 Br1 119.05(7) . 2_656
S4 Cu4 Br1 106.48(6) . 2_656
Br2 Cu4 Br1 104.51(5) 2_656 2_656
Cu1 Br1 Cu4 76.94(4) . 2_646
Cu4 Br2 Cu1 76.21(4) 2_646 .
Cu2 Br3 Cu3 69.46(4) . .
Cu3 Br4 Cu3 81.40(4) . 3_657
Cu3 Br4 Cu2 66.40(4) . .
Cu3 Br4 Cu2 103.29(4) 3_657 .

loop_
_geom_bond_atom_site_label_1
_geom_bond_atom_site_label_2
_geom_bond_distance
_geom_bond_site_symmetry_2
C1 C2 1.497(14) .
C1 H1A 0.9800 .
C1 H1B 0.9800 .
C1 H1C 0.9800 .
C2 S1 1.827(10) .
C2 H2A 0.9900 .
C2 H2B 0.9900 .
C3 S1 1.802(9) .
C3 H3A 0.9800 .
C3 H3B 0.9800 .
C3 H3C 0.9800 .
C4 S2 1.809(8) .
C4 H4A 0.9800 .
C4 H4B 0.9800 .
C4 H4C 0.9800 .
C5 C6 1.523(13) .
C5 S2 1.824(8) .
C5 H5A 0.9900 .
C5 H5B 0.9900 .
C6 H6A 0.9800 .
C6 H6B 0.9800 .
C6 H6C 0.9800 .
C7 S3 1.810(9) .
C7 H7A 0.9800 .
C7 H7B 0.9800 .
C7 H7C 0.9800 .
C8 C9 1.500(14) .
C8 S3 1.817(9) .
C8 H8A 0.9900 .
C8 H8B 0.9900 .
C9 H9A 0.9800 .
C9 H9B 0.9800 .
C9 H9C 0.9800 .
C10 S4 1.811(8) .
C10 H10A 0.9800 .
C10 H10B 0.9800 .
C10 H10C 0.9800 .
C11 C12 1.518(12) .
C11 S4 1.810(9) .
C11 H11A 0.9900 .
C11 H11B 0.9900 .
C12 H12A 0.9800 .
C12 H12B 0.9800 .
C12 H12C 0.9800 .
S1 Cu1 2.271(2) .
S2 Cu2 2.294(2) .
S2 Cu1 2.327(2) .
S3 Cu4 2.291(2) .
S3 Cu3 2.312(2) .
S4 Cu2 2.283(2) 3_657
S4 Cu4 2.335(2) .
Cu1 Br1 2.4630(13) .
Cu1 Br2 2.5354(13) .
Cu2 S4 2.283(2) 3_657
Cu2 Br3 2.4304(13) .
Cu2 Br4 2.6049(13) .
Cu2 Cu3 2.7986(14) .
Cu3 Br3 2.4816(14) .
Cu3 Br4 2.5039(13) .
Cu3 Br4 2.5080(13) 3_657
Cu4 Br2 2.4399(13) 2_656
Cu4 Br1 2.4740(12) 2_656
Br1 Cu4 2.4740(12) 2_646
Br2 Cu4 2.4399(13) 2_646
Br4 Cu3 2.5080(13) 3_657
